data_4113238
loop_
_publ_author_name
'Ronger Lin'
'John H. K. Yip'
'Ke Zhang'
'Lip Lin Koh'
'Kwok-Yin Wong'
'Kam Piu Ho'

_publ_section_title
;
 Self-Assembly and Molecular Recognition of a Luminescent Gold Rectangle
;
_journal_name_full 'Journal of the American Chemical Society'
_journal_page_first 15852
_journal_page_last 15869
_journal_paper_doi 10.1021/ja0456508
_journal_volume 126
_journal_year 2004
_chemical_formula_sum 'C117 H84 Au4 Cl2 F12 N4 O12 P4 S4'
_chemical_formula_weight 3076.77
_chemical_name_common (1+Py)(OTf)4+CH2Cl2
_chemical_name_systematic
; 
 ? 
;
_space_group_IT_number 12
_symmetry_cell_setting monoclinic
_symmetry_space_group_name_Hall '-C 2y'
_symmetry_space_group_name_H-M 'C 1 2/m 1'
_atom_sites_solution_hydrogens geom
_atom_sites_solution_primary direct
_atom_sites_solution_secondary difmap
_audit_creation_method SHELXL-97
_cell_angle_alpha 90.00
_cell_angle_beta 94.496(2)
_cell_angle_gamma 90.00
_cell_formula_units_Z 2
_cell_length_a 28.406(2)
_cell_length_b 24.2350(16)
_cell_length_c 10.7465(8)
_cell_measurement_reflns_used 1812
_cell_measurement_temperature 295(2)
_cell_measurement_theta_max 16.41
_cell_measurement_theta_min 2.25
_cell_volume 7375.3(9)
_computing_cell_refinement 'Bruker XSCANS'
_computing_data_collection 'Bruker XSCANS'
_computing_data_reduction 'Bruker SHELXTL'
_computing_molecular_graphics 'Bruker SHELXTL'
_computing_publication_material 'Bruker SHELXTL'
_computing_structure_refinement 'SHELXL-97 (Sheldrick, 1997)'
_computing_structure_solution 'SHELXS-97 (Sheldrick, 1990)'
_diffrn_ambient_temperature 295(2)
_diffrn_measured_fraction_theta_full 0.998
_diffrn_measured_fraction_theta_max 0.998
_diffrn_measurement_device_type 'Bruker P4'
_diffrn_measurement_method '\w scans'
_diffrn_radiation_monochromator graphite
_diffrn_radiation_source 'fine-focus sealed tube'
_diffrn_radiation_type MoK\a
_diffrn_radiation_wavelength 0.71073
_diffrn_reflns_av_R_equivalents 0.0859
_diffrn_reflns_av_sigmaI/netI 0.1064
_diffrn_reflns_limit_h_max 33
_diffrn_reflns_limit_h_min -33
_diffrn_reflns_limit_k_max 23
_diffrn_reflns_limit_k_min -28
_diffrn_reflns_limit_l_max 11
_diffrn_reflns_limit_l_min -12
_diffrn_reflns_number 21784
_diffrn_reflns_theta_full 25.00
_diffrn_reflns_theta_max 25.00
_diffrn_reflns_theta_min 1.68
_exptl_absorpt_coefficient_mu 4.165
_exptl_absorpt_correction_T_max 0.4347
_exptl_absorpt_correction_T_min 0.3680
_exptl_absorpt_correction_type 'Sadabs, (Sheldrick 2001)'
_exptl_crystal_colour Orange
_exptl_crystal_density_diffrn 1.385
_exptl_crystal_description 'Rectangular Block'
_exptl_crystal_F_000 2984
_exptl_crystal_size_max 0.30
_exptl_crystal_size_mid 0.24
_exptl_crystal_size_min 0.24
_refine_diff_density_max 1.134
_refine_diff_density_min -0.643
_refine_diff_density_rms 0.174
_refine_ls_extinction_method none
_refine_ls_goodness_of_fit_ref 0.941
_refine_ls_hydrogen_treatment mixed
_refine_ls_matrix_type full
_refine_ls_number_parameters 334
_refine_ls_number_reflns 6659
_refine_ls_number_restraints 83
_refine_ls_restrained_S_all 0.956
_refine_ls_R_factor_all 0.1452
_refine_ls_R_factor_gt 0.0705
_refine_ls_shift/su_max 0.001
_refine_ls_shift/su_mean 0.000
_refine_ls_structure_factor_coef Fsqd
_refine_ls_weighting_details 'calc w=1/[\s^2^(Fo^2^)+(0.1322P)^2^+0.0000P] where P=(Fo^2^+2Fc^2^)/3'
_refine_ls_weighting_scheme calc
_refine_ls_wR_factor_gt 0.1948
_refine_ls_wR_factor_ref 0.2321
_reflns_number_gt 3340
_reflns_number_total 6659
_reflns_threshold_expression >2sigma(I)
_cod_data_source_file ja0456508si20040730_104619.cif
_cod_data_source_block 2126r
_cod_database_code 4113238

loop_
_symmetry_equiv_pos_as_xyz
'x, y, z'
'-x, y, -z'
'x+1/2, y+1/2, z'
'-x+1/2, y+1/2, -z'
'-x, -y, -z'
'x, -y, z'
'-x+1/2, -y+1/2, -z'
'x+1/2, -y+1/2, z'

loop_
_atom_site_label
_atom_site_type_symbol
_atom_site_fract_x
_atom_site_fract_y
_atom_site_fract_z
_atom_site_U_iso_or_equiv
_atom_site_adp_type
_atom_site_occupancy
_atom_site_symmetry_multiplicity
_atom_site_calc_flag
_atom_site_refinement_flags
Au1 Au 0.303805(18) 0.35949(2) 0.51336(6) 0.0720(3) Uani 1 1 d .
P1 P 0.22554(13) 0.36915(13) 0.5239(4) 0.0686(10) Uani 1 1 d .
C1A C 0.2114(4) 0.3418(4) 0.6700(10) 0.075(4) Uani 1 1 d G
C2A C 0.1794(4) 0.2988(5) 0.6783(12) 0.110(6) Uani 1 1 d G
H2A H 0.1634 0.2847 0.6064 0.132 Uiso 1 1 calc R
C3A C 0.1713(4) 0.2768(4) 0.7942(16) 0.146(10) Uani 1 1 d G
H3A H 0.1499 0.2480 0.7998 0.175 Uiso 1 1 calc R
C4A C 0.1952(6) 0.2978(6) 0.9017(12) 0.196(16) Uani 1 1 d G
H4A H 0.1898 0.2831 0.9793 0.235 Uiso 1 1 calc R
C5A C 0.2272(5) 0.3408(7) 0.8934(10) 0.165(11) Uani 1 1 d G
H5A H 0.2432 0.3549 0.9653 0.198 Uiso 1 1 calc R
C6A C 0.2353(4) 0.3628(5) 0.7775(13) 0.119(7) Uani 1 1 d G
H6A H 0.2567 0.3915 0.7719 0.142 Uiso 1 1 calc R
C1B C 0.1894(4) 0.3333(4) 0.4051(10) 0.082(4) Uani 1 1 d G
C2B C 0.2061(3) 0.2858(4) 0.3512(11) 0.088(5) Uani 1 1 d G
H2B H 0.2362 0.2729 0.3754 0.105 Uiso 1 1 calc R
C3B C 0.1777(5) 0.2576(4) 0.2611(11) 0.106(6) Uani 1 1 d G
H3B H 0.1889 0.2258 0.2251 0.127 Uiso 1 1 calc R
C4B C 0.1326(5) 0.2769(5) 0.2250(12) 0.141(8) Uani 1 1 d G
H4B H 0.1136 0.2580 0.1647 0.170 Uiso 1 1 calc R
C5B C 0.1159(3) 0.3245(6) 0.2789(15) 0.180(12) Uani 1 1 d G
H5B H 0.0858 0.3374 0.2547 0.216 Uiso 1 1 calc R
C6B C 0.1443(4) 0.3527(4) 0.3690(14) 0.131(8) Uani 1 1 d G
H6B H 0.1331 0.3845 0.4051 0.158 Uiso 1 1 calc R
C1 C 0.1106(7) 0.4688(7) 0.694(2) 0.159(10) Uani 1 1 d .
H1 H 0.0874 0.4492 0.7318 0.191 Uiso 1 1 calc R
C2 C 0.1446(5) 0.4427(6) 0.6399(16) 0.088(5) Uani 1 1 d .
H2 H 0.1466 0.4045 0.6464 0.106 Uiso 1 1 calc R
C3 C 0.1767(4) 0.4699(5) 0.5749(13) 0.065(3) Uani 1 1 d .
C4 C 0.2086(5) 0.4421(6) 0.5082(14) 0.071(4) Uani 1 1 d .
C5 C 0.2307(4) 0.4704(5) 0.4045(12) 0.066(3) Uani 1 1 d .
C6 C 0.2527(6) 0.4428(6) 0.3102(13) 0.079(4) Uani 1 1 d .
H6 H 0.2534 0.4044 0.3095 0.094 Uiso 1 1 calc R
C7 C 0.2725(7) 0.4706(7) 0.2222(18) 0.117(7) Uani 1 1 d .
H7 H 0.2866 0.4516 0.1598 0.140 Uiso 1 1 calc R
N1 N 0.3760(4) 0.3535(4) 0.5078(11) 0.065(3) Uani 1 1 d .
C8 C 0.4036(6) 0.3527(7) 0.6093(15) 0.094(5) Uani 1 1 d .
H8 H 0.3898 0.3523 0.6850 0.113 Uiso 1 1 calc R
C9 C 0.4531(5) 0.3523(7) 0.6120(15) 0.091(5) Uani 1 1 d .
H9 H 0.4713 0.3525 0.6877 0.110 Uiso 1 1 calc R
C10 C 0.4743(4) 0.3517(4) 0.5007(13) 0.060(3) Uani 1 1 d .
C11 C 0.4437(5) 0.3552(7) 0.3934(14) 0.094(5) Uani 1 1 d .
H11 H 0.4558 0.3574 0.3156 0.113 Uiso 1 1 calc R
C12 C 0.3978(5) 0.3554(7) 0.4016(14) 0.088(5) Uani 1 1 d .
H12A H 0.3788 0.3570 0.3273 0.106 Uiso 1 1 calc R
C13 C 0.5204(4) 0.5000 0.6667(4) 0.191(8) Uiso 1 2 d SD
C14 C 0.5691(3) 0.5000 0.6598(10) 0.191(8) Uiso 1 2 d SD
H14A H 0.5891 0.5000 0.7325 0.229 Uiso 1 2 calc SR
C15 C 0.58769(13) 0.5000 0.5444(14) 0.191(8) Uiso 1 2 d SD
C16 C 0.5580(2) 0.5000 0.4357(10) 0.191(8) Uiso 1 2 d SD
C17 C 0.50938(17) 0.5000 0.4422(2) 0.191(8) Uiso 1 2 d SD
C18 C 0.5768(5) 0.5000 0.3205(13) 0.197(15) Uiso 0.50 2 d SPD
C19 C 0.5472(7) 0.5000 0.2115(9) 0.197(15) Uiso 0.50 2 d SPD
H19A H 0.5600 0.5000 0.1344 0.237 Uiso 0.50 2 calc SPR
C20 C 0.4986(7) 0.5000 0.2176(4) 0.197(15) Uiso 0.50 2 d SPD
H20A H 0.4787 0.5000 0.1446 0.237 Uiso 0.50 2 calc SPR
C21 C 0.6255(5) 0.5000 0.314(2) 0.197(15) Uiso 0.50 2 d SPD
H21A H 0.6381 0.5000 0.2370 0.237 Uiso 0.50 2 calc SPR
C22 C 0.6554(3) 0.5000 0.423(3) 0.197(15) Uiso 0.50 2 d SPD
H22A H 0.6879 0.5000 0.4186 0.237 Uiso 0.30 2 calc SPR
C23 C 0.63638(13) 0.5000 0.538(2) 0.197(15) Uiso 0.50 2 d SPD
H23A H 0.6562 0.5000 0.6114 0.237 Uiso 0.50 2 calc SPR
S1 S 0.1297(2) 0.1375(2) -0.0050(6) 0.128(2) Uani 1 1 d D
O1 O 0.1493(6) 0.1328(8) 0.1157(13) 0.200(8) Uani 1 1 d DU
O2 O 0.1448(7) 0.1071(11) -0.100(2) 0.306(13) Uani 1 1 d DU
O3 O 0.1170(8) 0.1875(7) -0.057(3) 0.318(14) Uani 1 1 d DU
C2S C 0.0753(4) 0.1100(5) 0.0101(12) 0.36(4) Uani 1 1 d DU
F1 F 0.0794(8) 0.0598(8) 0.047(3) 0.390(15) Uani 1 1 d DU
F2 F 0.0540(6) 0.1385(9) 0.0904(18) 0.282(11) Uani 1 1 d DU
F3 F 0.0506(6) 0.1121(10) -0.0959(18) 0.312(11) Uani 1 1 d DU
C1S C 0.690(2) 0.5000 0.134(6) 0.14(2) Uani 0.50 2 d SP
H1SA H 0.6741 0.4673 0.0995 0.165 Uiso 0.25 1 calc PR
H1SB H 0.6741 0.5327 0.0995 0.165 Uiso 0.25 1 calc PR
Cl1 Cl 0.6924(8) 0.5000 0.301(2) 0.211(10) Uani 0.50 2 d SP
Cl2 Cl 0.7494(16) 0.5000 0.110(3) 0.273(16) Uani 0.50 2 d SP

loop_
_atom_site_aniso_label
_atom_site_aniso_U_11
_atom_site_aniso_U_22
_atom_site_aniso_U_33
_atom_site_aniso_U_23
_atom_site_aniso_U_13
_atom_site_aniso_U_12
Au1 0.0522(3) 0.0744(4) 0.0906(5) 0.0053(3) 0.0141(3) 0.0059(3)
P1 0.053(2) 0.061(2) 0.094(3) 0.0063(19) 0.0138(19) 0.0021(16)
C1A 0.061(9) 0.069(9) 0.097(13) 0.016(8) 0.015(8) -0.002(7)
C2A 0.103(14) 0.098(13) 0.129(17) 0.002(12) 0.015(12) -0.006(11)
C3A 0.20(3) 0.115(15) 0.131(19) 0.046(16) 0.09(2) 0.018(15)
C4A 0.26(4) 0.24(3) 0.098(18) 0.10(2) 0.09(2) 0.12(3)
C5A 0.122(19) 0.27(3) 0.105(18) 0.081(19) -0.003(14) -0.030(18)
C6A 0.100(14) 0.131(16) 0.127(17) 0.056(14) 0.020(13) -0.010(11)
C1B 0.057(9) 0.076(9) 0.115(13) -0.009(9) 0.016(9) 0.002(7)
C2B 0.076(11) 0.080(10) 0.108(14) 0.031(9) 0.007(10) 0.012(8)
C3B 0.113(15) 0.084(11) 0.120(16) -0.019(11) 0.006(12) -0.009(11)
C4B 0.15(2) 0.103(15) 0.16(2) -0.015(14) -0.047(17) -0.031(13)
C5B 0.106(17) 0.17(2) 0.25(3) -0.10(2) -0.072(18) 0.043(15)
C6B 0.090(14) 0.115(14) 0.18(2) -0.072(14) -0.026(14) 0.012(11)
C1 0.131(17) 0.085(11) 0.28(3) 0.005(15) 0.129(19) -0.008(11)
C2 0.077(10) 0.058(8) 0.134(15) 0.003(9) 0.037(10) 0.013(7)
C3 0.053(8) 0.058(7) 0.086(10) 0.001(7) 0.016(7) -0.004(6)
C4 0.061(9) 0.066(8) 0.089(11) 0.009(7) 0.019(8) 0.006(6)
C5 0.061(8) 0.070(7) 0.068(9) -0.004(7) 0.015(7) 0.000(6)
C6 0.112(13) 0.056(8) 0.071(10) 0.006(7) 0.032(9) 0.012(7)
C7 0.146(17) 0.095(11) 0.118(15) -0.017(11) 0.064(13) -0.007(10)
N1 0.048(6) 0.074(7) 0.071(8) 0.008(6) 0.001(6) -0.003(5)
C8 0.077(11) 0.153(16) 0.055(10) 0.014(10) 0.028(9) 0.020(10)
C9 0.053(8) 0.149(15) 0.072(10) 0.010(10) 0.010(7) -0.002(9)
C10 0.060(8) 0.055(7) 0.066(9) 0.012(7) 0.018(7) 0.004(5)
C11 0.070(10) 0.163(16) 0.053(9) 0.016(10) 0.024(8) 0.023(10)
C12 0.057(9) 0.157(15) 0.052(9) -0.001(9) 0.014(7) 0.006(9)
S1 0.152(6) 0.136(5) 0.098(4) -0.018(4) 0.031(4) -0.026(4)
O1 0.155(14) 0.32(2) 0.120(12) -0.061(13) -0.010(11) -0.017(13)
O2 0.27(2) 0.41(2) 0.24(2) -0.15(2) 0.071(18) 0.071(19)
O3 0.43(3) 0.184(17) 0.34(3) 0.091(19) 0.04(2) -0.044(18)
C2S 0.35(4) 0.38(4) 0.35(4) -0.04(2) 0.02(2) 0.01(2)
F1 0.43(3) 0.30(2) 0.43(3) 0.04(2) 0.00(2) -0.15(2)
F2 0.223(18) 0.42(3) 0.204(17) -0.041(16) -0.001(15) 0.003(16)
F3 0.25(2) 0.45(2) 0.225(18) -0.017(19) -0.034(16) -0.054(19)
C1S 0.14(6) 0.11(4) 0.16(7) 0.000 -0.03(5) 0.000
Cl1 0.16(2) 0.30(3) 0.18(2) 0.000 0.015(16) 0.000
Cl2 0.45(5) 0.17(2) 0.19(3) 0.000 -0.04(3) 0.000

loop_
_atom_type_symbol
_atom_type_description
_atom_type_scat_dispersion_real
_atom_type_scat_dispersion_imag
_atom_type_scat_source
C C 0.0033 0.0016 'International Tables Vol C Tables 4.2.6.8 and 6.1.1.4'
H H 0.0000 0.0000 'International Tables Vol C Tables 4.2.6.8 and 6.1.1.4'
N N 0.0061 0.0033 'International Tables Vol C Tables 4.2.6.8 and 6.1.1.4'
O O 0.0106 0.0060 'International Tables Vol C Tables 4.2.6.8 and 6.1.1.4'
F F 0.0171 0.0103 'International Tables Vol C Tables 4.2.6.8 and 6.1.1.4'
P P 0.1023 0.0942 'International Tables Vol C Tables 4.2.6.8 and 6.1.1.4'
S S 0.1246 0.1234 'International Tables Vol C Tables 4.2.6.8 and 6.1.1.4'
Au Au -2.0133 8.8022 'International Tables Vol C Tables 4.2.6.8 and 6.1.1.4'
Cl Cl 0.1484 0.1585 'International Tables Vol C Tables 4.2.6.8 and 6.1.1.4'

loop_
_geom_angle_atom_site_label_1
_geom_angle_atom_site_label_2
_geom_angle_atom_site_label_3
_geom_angle
_geom_angle_site_symmetry_1
_geom_angle_site_symmetry_3
N1 Au1 P1 177.7(3) . .
C1A P1 C1B 106.9(6) . .
C1A P1 C4 111.3(6) . .
C1B P1 C4 105.6(6) . .
C1A P1 Au1 107.3(4) . .
C1B P1 Au1 115.3(4) . .
C4 P1 Au1 110.4(4) . .
C2A C1A C6A 120.0 . .
C2A C1A P1 122.0(8) . .
C6A C1A P1 117.9(8) . .
C3A C2A C1A 120.0 . .
C2A C3A C4A 120.0 . .
C5A C4A C3A 120.0 . .
C4A C5A C6A 120.0 . .
C5A C6A C1A 120.0 . .
C2B C1B C6B 120.0 . .
C2B C1B P1 120.1(7) . .
C6B C1B P1 119.9(7) . .
C1B C2B C3B 120.0 . .
C4B C3B C2B 120.0 . .
C5B C4B C3B 120.0 . .
C4B C5B C6B 120.0 . .
C5B C6B C1B 120.0 . .
C2 C1 C1 118.4(10) . 6_565
C1 C2 C3 122.3(14) . .
C2 C3 C4 121.6(12) . .
C2 C3 C3 119.0(8) . 6_565
C4 C3 C3 119.4(8) . 6_565
C3 C4 C5 119.8(12) . .
C3 C4 P1 127.1(10) . .
C5 C4 P1 112.9(9) . .
C6 C5 C5 118.5(8) . 6_565
C6 C5 C4 124.0(12) . .
C5 C5 C4 117.5(7) 6_565 .
C7 C6 C5 120.9(14) . .
C6 C7 C7 120.6(9) . 6_565
C8 N1 C12 115.4(12) . .
C8 N1 Au1 121.0(10) . .
C12 N1 Au1 123.3(10) . .
N1 C8 C9 123.9(13) . .
C10 C9 C8 119.2(15) . .
C9 C10 C11 115.4(12) . .
C9 C10 C10 121.0(17) . 2_656
C11 C10 C10 123.4(15) . 2_656
C12 C11 C10 120.2(13) . .
C11 C12 N1 125.7(14) . .
C14 C13 C17 119.8(3) . 5_666
C14 C13 C20 120.3(2) . 5_666
C17 C13 C20 119.9(3) 5_666 5_666
C15 C14 C13 119.94(16) . .
C14 C15 C16 120.29(14) . .
C14 C15 C23 119.5(3) . .
C16 C15 C23 120.2(3) . .
C18 C16 C15 120.1(2) . .
C18 C16 C17 119.96(15) . .
C15 C16 C17 119.96(15) . .
C16 C17 C17 119.9(3) . 5_666
C16 C17 C13 120.01(15) . 5_666
C17 C17 C13 120.1(4) 5_666 5_666
C19 C18 C16 120.30(14) . .
C19 C18 C21 119.9(3) . .
C16 C18 C21 119.8(3) . .
C18 C19 C20 119.93(16) . .
C19 C20 C13 119.9(2) . 5_666
C18 C21 C22 120.3(4) . .
C18 C21 Cl1 178.6(14) . .
C22 C21 Cl1 61.2(13) . .
C23 C22 C21 119.7(4) . .
C23 C22 Cl1 165.8(14) . .
C21 C22 Cl1 74.5(14) . .
C15 C23 C22 119.9(3) . .
O2 S1 O3 105(2) . .
O2 S1 O1 122.5(16) . .
O3 S1 O1 122.0(16) . .
O2 S1 C2S 101.7(8) . .
O3 S1 C2S 100.0(8) . .
O1 S1 C2S 100.5(7) . .
F1 C2S F3 110.1(10) . .
F1 C2S F2 109.4(10) . .
F3 C2S F2 108.6(10) . .
F1 C2S S1 109.8(10) . .
F3 C2S S1 109.6(10) . .
F2 C2S S1 109.3(10) . .
Cl2 C1S Cl1 101(3) . .
C22 Cl1 C1S 141(3) . .
C22 Cl1 C21 44.3(6) . .
C1S Cl1 C21 96(3) . .

loop_
_geom_bond_atom_site_label_1
_geom_bond_atom_site_label_2
_geom_bond_distance
_geom_bond_site_symmetry_2
Au1 N1 2.063(10) .
Au1 P1 2.247(4) .
P1 C1A 1.779(10) .
P1 C1B 1.798(9) .
P1 C4 1.836(13) .
C1A C2A 1.3900 .
C1A C6A 1.3900 .
C2A C3A 1.3900 .
C3A C4A 1.3900 .
C4A C5A 1.3900 .
C5A C6A 1.3900 .
C1B C2B 1.3900 .
C1B C6B 1.3900 .
C2B C3B 1.3900 .
C3B C4B 1.3900 .
C4B C5B 1.3900 .
C5B C6B 1.3900 .
C1 C2 1.33(2) .
C1 C1 1.51(3) 6_565
C2 C3 1.360(17) .
C3 C4 1.377(16) .
C3 C3 1.46(2) 6_565
C4 C5 1.489(17) .
C5 C6 1.401(17) .
C5 C5 1.44(2) 6_565
C6 C7 1.322(19) .
C7 C7 1.42(3) 6_565
N1 C8 1.291(19) .
N1 C12 1.341(16) .
C8 C9 1.40(2) .
C9 C10 1.381(19) .
C10 C11 1.39(2) .
C10 C10 1.46(2) 2_656
C11 C12 1.313(19) .
C13 C14 1.389(2) .
C13 C17 1.390(2) 5_666
C13 C20 1.393(6) 5_666
C14 C15 1.3861(17) .
C15 C16 1.3863(17) .
C15 C23 1.390(2) .
C16 C18 1.3861(17) .
C16 C17 1.3879(19) .
C17 C17 1.390(2) 5_666
C17 C13 1.390(2) 5_666
C18 C19 1.3861(17) .
C18 C21 1.390(2) .
C19 C20 1.389(2) .
C20 C13 1.393(6) 5_666
C21 C22 1.390(2) .
C21 Cl1 1.92(3) .
C22 C23 1.390(2) .
C22 Cl1 1.74(3) .
S1 O2 1.358(13) .
S1 O3 1.372(14) .
S1 O1 1.375(13) .
S1 C2S 1.702(10) .
C2S F1 1.283(16) .
C2S F3 1.291(15) .
C2S F2 1.292(15) .
C1S Cl2 1.73(6) .
C1S Cl1 1.79(7) .
